data_4084056
loop_
_publ_author_name
'Bajo, Sonia'
'Esteruelas, Miguel A.'
'L\'opez, Ana M.'
'O\~nate, Enrique'

_publ_section_title
;
 Osmium-Acyl Decarbonylation Promoted by Tp-Mediated Allenylidene
 Abstraction: A New Role of the Tp Ligand
;
_journal_issue 15
_journal_name_full Organometallics
_journal_page_first 4057
_journal_paper_doi 10.1021/om500569m
_journal_volume 33
_journal_year 2014
_chemical_formula_moiety '2(C48 H52 B N6 O Os P), C6 H5 F'
_chemical_formula_sum 'C51 H54.5 B F0.5 N6 O Os P'
_chemical_formula_weight 1008.99
_chemical_name_systematic
; 
 ? 
;
_space_group_IT_number 2
_symmetry_cell_setting triclinic
_symmetry_space_group_name_Hall '-P 1'
_symmetry_space_group_name_H-M 'P -1'
_atom_sites_solution_hydrogens geom
_atom_sites_solution_primary direct
_atom_sites_solution_secondary difmap
_audit_creation_method SHELXL-97
_cell_angle_alpha 93.557(2)
_cell_angle_beta 100.165(2)
_cell_angle_gamma 105.928(2)
_cell_formula_units_Z 4
_cell_length_a 13.687(2)
_cell_length_b 17.372(3)
_cell_length_c 21.600(3)
_cell_measurement_reflns_used 9800
_cell_measurement_temperature 100(2)
_cell_measurement_theta_max 23
_cell_measurement_theta_min 2
_cell_volume 4827.9(13)
_computing_cell_refinement 'SAINT+ v. 7.56a (Bruker AXS, 2008)'
_computing_data_collection 'apex2 v. 7.0 (Bruker AXS, 2009)'
_computing_data_reduction 'SAINT+ v. 7.56a (Bruker AXS, 2008)'
_computing_molecular_graphics 'XP, SHELXTL v. 6.14 (Bruker, 2000)'
_computing_publication_material 'XCIF, SHELXTL v. 6.14 (Bruker, 2000)'
_computing_structure_refinement 'SHELXL-97 (Sheldrick, 1997)'
_computing_structure_solution 'SHELXS-97 (Sheldrick, 1990)'
_diffrn_ambient_temperature 100(2)
_diffrn_detector_area_resol_mean 8.26
_diffrn_measured_fraction_theta_full 0.966
_diffrn_measured_fraction_theta_max 0.884
_diffrn_measurement_device_type 'Bruker APEX DUO system'
_diffrn_measurement_method '\w rotations with narrow frames'
_diffrn_radiation_monochromator graphite
_diffrn_radiation_source 'fine-focus sealed tube'
_diffrn_radiation_type MoK\a
_diffrn_radiation_wavelength 0.71073
_diffrn_reflns_av_R_equivalents 0.0317
_diffrn_reflns_av_sigmaI/netI 0.0431
_diffrn_reflns_limit_h_max 16
_diffrn_reflns_limit_h_min -17
_diffrn_reflns_limit_k_max 22
_diffrn_reflns_limit_k_min -22
_diffrn_reflns_limit_l_max 25
_diffrn_reflns_limit_l_min -26
_diffrn_reflns_number 45174
_diffrn_reflns_theta_full 27.00
_diffrn_reflns_theta_max 28.11
_diffrn_reflns_theta_min 1.23
_diffrn_standards_decay_% 0
_exptl_absorpt_coefficient_mu 2.719
_exptl_absorpt_correction_T_max 0.862
_exptl_absorpt_correction_T_min 0.686
_exptl_absorpt_correction_type multi-scan
_exptl_absorpt_process_details
;
Absorption correction performed with SADABS program. This is based on the
method of Blessing: Blessing, R. H., Acta Crystallogr., Sect. A 1995, 51, 33.

SADABS: Area-Detector Absorption Correction. Bruker-AXS 
within SAINT+ package, v. 6.1 (2000).
;
_exptl_crystal_colour black
_exptl_crystal_density_diffrn 1.388
_exptl_crystal_density_method 'not measured'
_exptl_crystal_description 'irregular block'
_exptl_crystal_F_000 2044
_exptl_crystal_size_max 0.20
_exptl_crystal_size_mid 0.16
_exptl_crystal_size_min 0.12
_refine_diff_density_max 1.399
_refine_diff_density_min -0.703
_refine_diff_density_rms 0.114
_refine_ls_extinction_method none
_refine_ls_goodness_of_fit_ref 1.048
_refine_ls_hydrogen_treatment mixed
_refine_ls_matrix_type full
_refine_ls_number_parameters 1095
_refine_ls_number_reflns 20830
_refine_ls_number_restraints 21
_refine_ls_restrained_S_all 1.062
_refine_ls_R_factor_all 0.0384
_refine_ls_R_factor_gt 0.0315
_refine_ls_shift/su_max 0.012
_refine_ls_shift/su_mean 0.000
_refine_ls_structure_factor_coef Fsqd
_refine_ls_weighting_details 'calc w=1/[\s^2^(Fo^2^)+(0.0427P)^2^+4.5681P] where P=(Fo^2^+2Fc^2^)/3'
_refine_ls_weighting_scheme calc
_refine_ls_wR_factor_gt 0.0840
_refine_ls_wR_factor_ref 0.0877
_reflns_number_gt 17921
_reflns_number_total 20830
_reflns_threshold_expression >2sigma(I)
_cod_data_source_file om500569m_si_001.cif
_cod_data_source_block 5
_cod_depositor_comments 'Adding full bibliography for 4084056--4084058.cif.'
_cod_original_cell_volume 4827.9(12)
_cod_original_sg_symbol_H-M P-1
_cod_original_formula_sum 'C51 H54.50 B F0.50 N6 O Os P'
_cod_database_code 4084056
_shelx_f_squared_multiplier 1.000

loop_
_symmetry_equiv_pos_as_xyz
'x, y, z'
'-x, -y, -z'

loop_
_atom_site_label
_atom_site_type_symbol
_atom_site_fract_x
_atom_site_fract_y
_atom_site_fract_z
_atom_site_U_iso_or_equiv
_atom_site_adp_type
_atom_site_occupancy
_atom_site_symmetry_multiplicity
_atom_site_calc_flag
_atom_site_refinement_flags
_atom_site_disorder_assembly
_atom_site_disorder_group
Os1 Os 0.697052(9) 0.686235(7) 0.366017(6) 0.02067(4) Uani 1 1 d . . .
Os2 Os 0.158407(9) 0.836162(7) 0.144400(6) 0.01938(4) Uani 1 1 d . A .
P1 P 0.72881(7) 0.73592(6) 0.47491(4) 0.02489(18) Uani 1 1 d . . .
P2 P 0.07611(7) 0.77020(6) 0.04178(4) 0.02766(19) Uani 1 1 d D . .
N1 N 0.6745(2) 0.65226(18) 0.26653(13) 0.0264(6) Uani 1 1 d . . .
N2 N 0.6970(2) 0.70984(19) 0.22667(14) 0.0283(6) Uani 1 1 d . . .
N3 N 0.6305(2) 0.78191(17) 0.33502(13) 0.0245(6) Uani 1 1 d . . .
N4 N 0.6649(2) 0.82312(18) 0.28743(14) 0.0289(6) Uani 1 1 d . . .
N5 N 0.8449(2) 0.76724(18) 0.35272(14) 0.0269(6) Uani 1 1 d . . .
N6 N 0.8447(2) 0.80905(18) 0.30086(14) 0.0276(6) Uani 1 1 d . . .
N7 N 0.2331(2) 0.89201(18) 0.23860(13) 0.0256(6) Uani 1 1 d . . .
N8 N 0.2465(2) 0.84660(18) 0.28662(13) 0.0261(6) Uani 1 1 d . A .
N9 N 0.0588(2) 0.75109(17) 0.19294(13) 0.0247(6) Uani 1 1 d . . .
N10 N 0.1019(2) 0.72155(18) 0.24472(13) 0.0259(6) Uani 1 1 d . A .
N11 N 0.2660(2) 0.76157(17) 0.16617(13) 0.0250(6) Uani 1 1 d . . .
N12 N 0.2794(2) 0.73465(17) 0.22432(13) 0.0258(6) Uani 1 1 d . A .
O1 O 0.46850(18) 0.64111(15) 0.35819(11) 0.0284(5) Uani 1 1 d . . .
O2 O -0.03190(19) 0.88161(15) 0.15494(12) 0.0292(5) Uani 1 1 d . A .
B1 B 0.7433(3) 0.7995(3) 0.2530(2) 0.0305(9) Uani 1 1 d . . .
H1 H 0.755(3) 0.831(2) 0.2119(19) 0.037 Uiso 1 1 d . . .
B2 B 0.2179(3) 0.7533(3) 0.27305(19) 0.0271(8) Uani 1 1 d . . .
H51 H 0.238(3) 0.725(2) 0.3165(18) 0.033 Uiso 1 1 d . . .
C1 C 0.7488(3) 0.5981(2) 0.38094(16) 0.0245(7) Uani 1 1 d . . .
C2 C 0.7799(3) 0.5356(2) 0.38275(17) 0.0277(7) Uani 1 1 d . . .
C3 C 0.8119(3) 0.4704(2) 0.39417(17) 0.0274(7) Uani 1 1 d . . .
C4 C 0.8460(3) 0.4262(2) 0.34482(18) 0.0290(8) Uani 1 1 d . . .
C5 C 0.8652(3) 0.4616(3) 0.2900(2) 0.0410(9) Uani 1 1 d . . .
H5 H 0.8571 0.5136 0.2854 0.049 Uiso 1 1 calc R . .
C6 C 0.8956(4) 0.4228(3) 0.2428(2) 0.0527(12) Uani 1 1 d . . .
H6 H 0.9078 0.4480 0.2060 0.063 Uiso 1 1 calc R . .
C7 C 0.9086(4) 0.3465(3) 0.2488(2) 0.0522(12) Uani 1 1 d . . .
H7 H 0.9306 0.3198 0.2165 0.063 Uiso 1 1 calc R . .
C8 C 0.8891(3) 0.3100(3) 0.3025(2) 0.0445(11) Uani 1 1 d . . .
H8 H 0.8973 0.2580 0.3070 0.053 Uiso 1 1 calc R . .
C9 C 0.8576(3) 0.3496(2) 0.34988(19) 0.0347(8) Uani 1 1 d . . .
H9 H 0.8438 0.3239 0.3863 0.042 Uiso 1 1 calc R . .
C10 C 0.8111(3) 0.4413(2) 0.45753(18) 0.0296(8) Uani 1 1 d . . .
C11 C 0.7260(3) 0.4371(2) 0.48606(19) 0.0353(9) Uani 1 1 d . . .
H11 H 0.6672 0.4494 0.4634 0.042 Uiso 1 1 calc R . .
C12 C 0.7253(3) 0.4154(3) 0.5466(2) 0.0412(10) Uani 1 1 d . . .
H12 H 0.6665 0.4123 0.5652 0.049 Uiso 1 1 calc R . .
C13 C 0.8122(4) 0.3980(3) 0.5801(2) 0.0451(10) Uani 1 1 d . . .
H13 H 0.8128 0.3832 0.6217 0.054 Uiso 1 1 calc R . .
C14 C 0.8971(3) 0.4022(3) 0.5529(2) 0.0426(10) Uani 1 1 d . . .
H14 H 0.9564 0.3910 0.5762 0.051 Uiso 1 1 calc R . .
C15 C 0.8967(3) 0.4227(2) 0.49196(19) 0.0333(8) Uani 1 1 d . . .
H15 H 0.9549 0.4241 0.4733 0.040 Uiso 1 1 calc R . .
C16 C 0.5456(2) 0.6164(2) 0.36200(15) 0.0225(7) Uani 1 1 d . . .
C17 C 0.5259(3) 0.5258(2) 0.35642(16) 0.0265(7) Uani 1 1 d . . .
H17 H 0.584(3) 0.510(2) 0.3794(18) 0.032 Uiso 1 1 d . . .
C18 C 0.4461(3) 0.4691(2) 0.31942(16) 0.0269(7) Uani 1 1 d . . .
C19 C 0.4488(3) 0.3831(2) 0.31496(16) 0.0274(7) Uani 1 1 d . . .
C20 C 0.3583(3) 0.3189(2) 0.30729(16) 0.0289(7) Uani 1 1 d . . .
H20 H 0.2930 0.3295 0.3031 0.035 Uiso 1 1 calc R . .
C21 C 0.3624(3) 0.2397(2) 0.30571(17) 0.0352(8) Uani 1 1 d . . .
H21 H 0.3003 0.1968 0.3014 0.042 Uiso 1 1 calc R . .
C22 C 0.4558(3) 0.2232(2) 0.3104(2) 0.0422(10) Uani 1 1 d . . .
H22 H 0.4584 0.1690 0.3096 0.051 Uiso 1 1 calc R . .
C23 C 0.5460(3) 0.2857(3) 0.3163(2) 0.0467(11) Uani 1 1 d . . .
H23 H 0.6105 0.2743 0.3187 0.056 Uiso 1 1 calc R . .
C24 C 0.5428(3) 0.3647(2) 0.3188(2) 0.0380(9) Uani 1 1 d . . .
H24 H 0.6055 0.4071 0.3231 0.046 Uiso 1 1 calc R . .
C25 C 0.3521(3) 0.4845(2) 0.28169(18) 0.0315(8) Uani 1 1 d . . .
C26 C 0.3467(3) 0.4982(2) 0.21898(19) 0.0390(9) Uani 1 1 d . . .
H26 H 0.4052 0.5015 0.2001 0.047 Uiso 1 1 calc R . .
C27 C 0.2555(4) 0.5074(2) 0.1830(2) 0.0514(13) Uani 1 1 d . . .
H27 H 0.2526 0.5169 0.1400 0.062 Uiso 1 1 calc R . .
C28 C 0.1718(4) 0.5029(3) 0.2094(3) 0.0551(14) Uani 1 1 d . . .
H28 H 0.1106 0.5099 0.1849 0.066 Uiso 1 1 calc R . .
C29 C 0.1748(4) 0.4881(3) 0.2715(3) 0.0559(13) Uani 1 1 d . . .
H29 H 0.1153 0.4838 0.2896 0.067 Uiso 1 1 calc R . .
C30 C 0.2649(3) 0.4797(3) 0.3077(2) 0.0467(11) Uani 1 1 d . . .
H30 H 0.2671 0.4706 0.3508 0.056 Uiso 1 1 calc R . .
C31 C 0.6394(3) 0.5815(2) 0.23050(17) 0.0310(8) Uani 1 1 d . . .
H31 H 0.6183 0.5308 0.2460 0.037 Uiso 1 1 calc R . .
C32 C 0.6380(3) 0.5920(3) 0.16709(18) 0.0380(9) Uani 1 1 d . . .
H32 H 0.6162 0.5517 0.1317 0.046 Uiso 1 1 calc R . .
C33 C 0.6755(3) 0.6742(3) 0.16719(17) 0.0342(9) Uani 1 1 d . . .
H33 H 0.6847 0.7012 0.1308 0.041 Uiso 1 1 calc R . .
C34 C 0.5578(3) 0.8121(2) 0.35081(17) 0.0267(7) Uani 1 1 d . . .
H34 H 0.5199 0.7943 0.3827 0.032 Uiso 1 1 calc R . .
C35 C 0.5446(3) 0.8731(2) 0.31465(18) 0.0312(8) Uani 1 1 d . . .
H35 H 0.4979 0.9043 0.3167 0.037 Uiso 1 1 calc R . .
C36 C 0.6138(3) 0.8784(2) 0.27535(18) 0.0319(8) Uani 1 1 d . . .
H36 H 0.6241 0.9150 0.2446 0.038 Uiso 1 1 calc R . .
C37 C 0.9436(3) 0.7863(2) 0.38259(18) 0.0351(8) Uani 1 1 d . . .
H37 H 0.9672 0.7657 0.4203 0.042 Uiso 1 1 calc R . .
C38 C 1.0070(3) 0.8398(3) 0.3517(2) 0.0409(10) Uani 1 1 d . . .
H38 H 1.0800 0.8630 0.3638 0.049 Uiso 1 1 calc R . .
C39 C 0.9415(3) 0.8522(3) 0.2994(2) 0.0376(9) Uani 1 1 d . . .
H39 H 0.9617 0.8855 0.2679 0.045 Uiso 1 1 calc R . .
C40 C 0.7386(3) 0.8464(2) 0.48525(18) 0.0338(8) Uani 1 1 d . . .
H40 H 0.6708 0.8508 0.4620 0.041 Uiso 1 1 calc R . .
C41 C 0.7515(4) 0.8853(3) 0.5536(2) 0.0468(11) Uani 1 1 d . . .
H41A H 0.8200 0.8876 0.5779 0.070 Uiso 1 1 calc R . .
H41B H 0.6976 0.8530 0.5736 0.070 Uiso 1 1 calc R . .
H41C H 0.7449 0.9400 0.5526 0.070 Uiso 1 1 calc R . .
C42 C 0.8208(4) 0.8990(3) 0.4545(2) 0.0472(11) Uani 1 1 d . . .
H42A H 0.8223 0.9555 0.4625 0.071 Uiso 1 1 calc R . .
H42B H 0.8042 0.8824 0.4088 0.071 Uiso 1 1 calc R . .
H42C H 0.8888 0.8929 0.4725 0.071 Uiso 1 1 calc R . .
C43 C 0.6307(3) 0.6937(2) 0.52244(17) 0.0333(8) Uani 1 1 d . . .
H43 H 0.6632 0.7160 0.5675 0.040 Uiso 1 1 calc R . .
C44 C 0.6078(4) 0.6019(3) 0.51970(19) 0.0434(10) Uani 1 1 d . . .
H44A H 0.5672 0.5824 0.5516 0.065 Uiso 1 1 calc R . .
H44B H 0.6733 0.5880 0.5282 0.065 Uiso 1 1 calc R . .
H44C H 0.5683 0.5766 0.4775 0.065 Uiso 1 1 calc R . .
C45 C 0.5325(3) 0.7192(3) 0.5069(2) 0.0430(10) Uani 1 1 d . . .
H45A H 0.4999 0.7016 0.4622 0.064 Uiso 1 1 calc R . .
H45B H 0.5497 0.7780 0.5149 0.064 Uiso 1 1 calc R . .
H45C H 0.4844 0.6943 0.5336 0.064 Uiso 1 1 calc R . .
C46 C 0.8544(3) 0.7357(3) 0.52740(17) 0.0341(8) Uani 1 1 d . . .
H46 H 0.9077 0.7854 0.5212 0.041 Uiso 1 1 calc R . .
C47 C 0.8555(3) 0.7399(3) 0.59894(19) 0.0450(10) Uani 1 1 d . . .
H47A H 0.8130 0.6885 0.6085 0.067 Uiso 1 1 calc R . .
H47B H 0.8274 0.7833 0.6115 0.067 Uiso 1 1 calc R . .
H47C H 0.9270 0.7507 0.6224 0.067 Uiso 1 1 calc R . .
C48 C 0.8954(3) 0.6651(3) 0.5113(2) 0.0436(10) Uani 1 1 d . . .
H48A H 0.9638 0.6729 0.5382 0.065 Uiso 1 1 calc R . .
H48B H 0.9012 0.6623 0.4667 0.065 Uiso 1 1 calc R . .
H48C H 0.8475 0.6148 0.5188 0.065 Uiso 1 1 calc R . .
C51 C 0.2543(3) 0.9163(2) 0.11314(15) 0.0239(7) Uani 1 1 d . . .
C52 C 0.3220(3) 0.9737(2) 0.09838(17) 0.0279(7) Uani 1 1 d . A .
C53 C 0.3986(3) 1.0354(2) 0.08843(17) 0.0269(7) Uani 1 1 d . . .
C54 C 0.4890(3) 1.0749(2) 0.14116(18) 0.0302(8) Uani 1 1 d . A .
C55 C 0.5063(3) 1.0348(2) 0.19434(19) 0.0338(8) Uani 1 1 d . . .
H55 H 0.4628 0.9822 0.1956 0.041 Uiso 1 1 calc R A .
C56 C 0.5869(3) 1.0715(3) 0.2455(2) 0.0399(9) Uani 1 1 d . A .
H56 H 0.5975 1.0442 0.2817 0.048 Uiso 1 1 calc R . .
C57 C 0.6516(3) 1.1475(3) 0.2434(2) 0.0443(10) Uani 1 1 d . . .
H57 H 0.7072 1.1721 0.2781 0.053 Uiso 1 1 calc R A .
C58 C 0.6355(3) 1.1875(3) 0.1913(2) 0.0446(10) Uani 1 1 d . A .
H58 H 0.6804 1.2397 0.1900 0.054 Uiso 1 1 calc R . .
C59 C 0.5541(3) 1.1522(2) 0.1404(2) 0.0390(9) Uani 1 1 d . . .
H59 H 0.5427 1.1807 0.1050 0.047 Uiso 1 1 calc R A .
C60 C 0.3934(3) 1.0677(2) 0.02624(18) 0.0291(7) Uani 1 1 d . A .
C61 C 0.4793(3) 1.0875(2) -0.0027(2) 0.0359(9) Uani 1 1 d . . .
H61 H 0.5443 1.0836 0.0187 0.043 Uiso 1 1 calc R A .
C62 C 0.4705(4) 1.1131(3) -0.0629(2) 0.0448(10) Uani 1 1 d . A .
H62 H 0.5288 1.1247 -0.0827 0.054 Uiso 1 1 calc R . .
C63 C 0.3775(4) 1.1214(3) -0.0939(2) 0.0469(11) Uani 1 1 d . . .
H63 H 0.3725 1.1406 -0.1342 0.056 Uiso 1 1 calc R A .
C64 C 0.2916(4) 1.1021(3) -0.0662(2) 0.0443(10) Uani 1 1 d . A .
H64 H 0.2276 1.1077 -0.0877 0.053 Uiso 1 1 calc R . .
C65 C 0.2986(3) 1.0743(2) -0.00722(19) 0.0351(8) Uani 1 1 d . . .
H65 H 0.2386 1.0596 0.0108 0.042 Uiso 1 1 calc R A .
C66 C 0.0565(3) 0.9051(2) 0.14499(15) 0.0214(6) Uani 1 1 d . . .
C67 C 0.1006(3) 0.9940(2) 0.14019(16) 0.0247(7) Uani 1 1 d . A .
H67 H 0.154(3) 1.006(2) 0.1113(18) 0.030 Uiso 1 1 d . . .
C68 C 0.0878(3) 1.0564(2) 0.17448(16) 0.0256(7) Uani 1 1 d . . .
C69 C 0.1509(3) 1.1398(2) 0.16944(16) 0.0281(7) Uani 1 1 d . A .
C70 C 0.2463(3) 1.1547(2) 0.15143(18) 0.0359(9) Uani 1 1 d . . .
H70 H 0.2741 1.1110 0.1453 0.043 Uiso 1 1 calc R A .
C71 C 0.3021(4) 1.2310(3) 0.1421(2) 0.0450(10) Uani 1 1 d . A .
H71 H 0.3668 1.2389 0.1293 0.054 Uiso 1 1 calc R . .
C72 C 0.2639(4) 1.2958(3) 0.15125(19) 0.0450(11) Uani 1 1 d . . .
H72 H 0.3008 1.3481 0.1437 0.054 Uiso 1 1 calc R A .
C73 C 0.1709(4) 1.2832(2) 0.17155(18) 0.0430(11) Uani 1 1 d . A .
H73 H 0.1450 1.3276 0.1790 0.052 Uiso 1 1 calc R . .
C74 C 0.1150(3) 1.2069(2) 0.18114(17) 0.0344(8) Uani 1 1 d . . .
H74 H 0.0519 1.1997 0.1957 0.041 Uiso 1 1 calc R A .
C75 C 0.0109(3) 1.0492(2) 0.21640(17) 0.0284(7) Uani 1 1 d . A .
C76 C -0.0929(3) 1.0365(3) 0.1898(2) 0.0419(10) Uani 1 1 d . . .
H76 H -0.1150 1.0277 0.1450 0.050 Uiso 1 1 calc R A .
C77 C -0.1646(3) 1.0364(3) 0.2273(2) 0.0525(12) Uani 1 1 d . A .
H77 H -0.2351 1.0288 0.2082 0.063 Uiso 1 1 calc R . .
C78 C -0.1352(4) 1.0470(3) 0.2911(2) 0.0545(13) Uani 1 1 d . . .
H78 H -0.1852 1.0462 0.3166 0.065 Uiso 1 1 calc R A .
C79 C -0.0317(4) 1.0590(3) 0.3196(2) 0.0480(11) Uani 1 1 d . A .
H79 H -0.0111 1.0653 0.3645 0.058 Uiso 1 1 calc R . .
C80 C 0.0408(3) 1.0616(3) 0.28152(18) 0.0374(9) Uani 1 1 d . . .
H80 H 0.1119 1.0721 0.3006 0.045 Uiso 1 1 calc R A .
C81 C 0.2739(3) 0.9692(2) 0.26318(18) 0.0302(8) Uani 1 1 d . A .
H81 H 0.2753 1.0141 0.2400 0.036 Uiso 1 1 calc R . .
C82 C 0.3141(3) 0.9744(2) 0.32766(18) 0.0347(9) Uani 1 1 d . . .
H82 H 0.3471 1.0219 0.3564 0.042 Uiso 1 1 calc R A .
C83 C 0.2954(3) 0.8954(2) 0.34063(17) 0.0317(8) Uani 1 1 d . A .
H83 H 0.3139 0.8783 0.3808 0.038 Uiso 1 1 calc R . .
C84 C -0.0444(3) 0.7167(2) 0.18381(19) 0.0311(8) Uani 1 1 d . A .
H84 H -0.0940 0.7273 0.1514 0.037 Uiso 1 1 calc R . .
C85 C -0.0684(3) 0.6640(2) 0.2279(2) 0.0376(9) Uani 1 1 d . . .
H85 H -0.1349 0.6315 0.2314 0.045 Uiso 1 1 calc R A .
C86 C 0.0267(3) 0.6693(2) 0.26580(19) 0.0340(8) Uani 1 1 d . A .
H86 H 0.0369 0.6404 0.3012 0.041 Uiso 1 1 calc R . .
C87 C 0.3386(3) 0.7448(2) 0.13804(19) 0.0350(8) Uani 1 1 d . A .
H87 H 0.3483 0.7571 0.0969 0.042 Uiso 1 1 calc R . .
C88 C 0.3979(3) 0.7069(2) 0.1774(2) 0.0381(9) Uani 1 1 d . . .
H88 H 0.4537 0.6883 0.1687 0.046 Uiso 1 1 calc R A .
C89 C 0.3582(3) 0.7023(2) 0.23183(18) 0.0302(8) Uani 1 1 d . A .
H89 H 0.3826 0.6800 0.2684 0.036 Uiso 1 1 calc R . .
C90 C 0.0054(4) 0.6618(2) 0.0420(2) 0.0482(12) Uani 1 1 d . A .
H90 H -0.0495 0.6622 0.0669 0.058 Uiso 1 1 calc R . .
C91 C 0.0724(4) 0.6137(3) 0.0781(2) 0.0559(13) Uani 1 1 d . . .
H91A H 0.0284 0.5597 0.0815 0.084 Uiso 1 1 calc R A .
H91B H 0.1048 0.6418 0.1206 0.084 Uiso 1 1 calc R . .
H91C H 0.1265 0.6090 0.0551 0.084 Uiso 1 1 calc R . .
C92 C -0.0528(6) 0.6136(3) -0.0218(3) 0.097(3) Uani 1 1 d . . .
H92A H -0.0028 0.6057 -0.0472 0.146 Uiso 1 1 calc R A .
H92B H -0.0968 0.6431 -0.0444 0.146 Uiso 1 1 calc R . .
H92C H -0.0961 0.5610 -0.0148 0.146 Uiso 1 1 calc R . .
C93A C 0.1632(5) 0.7507(5) -0.0106(3) 0.0562(18) Uiso 0.562(6) 1 d PD A 1
H93A H 0.1906 0.7068 0.0063 0.067 Uiso 0.562(6) 1 calc PR A 1
C94A C 0.2580(6) 0.8225(6) -0.0106(5) 0.092(2) Uiso 0.562(6) 1 d PD A 1
H94A H 0.2909 0.8121 -0.0457 0.138 Uiso 0.562(6) 1 calc PR A 1
H94B H 0.3076 0.8300 0.0296 0.138 Uiso 0.562(6) 1 calc PR A 1
H94C H 0.2360 0.8713 -0.0155 0.138 Uiso 0.562(6) 1 calc PR A 1
C95A C 0.1084(7) 0.7199(7) -0.0800(3) 0.092(2) Uiso 0.562(6) 1 d PD A 1
H95A H 0.1033 0.7659 -0.1032 0.138 Uiso 0.562(6) 1 calc PR A 1
H95B H 0.0386 0.6843 -0.0812 0.138 Uiso 0.562(6) 1 calc PR A 1
H95C H 0.1483 0.6900 -0.0997 0.138 Uiso 0.562(6) 1 calc PR A 1
C93B C 0.1545(7) 0.7815(6) -0.0193(4) 0.0562(18) Uiso 0.438(6) 1 d PD A 2
H93B H 0.1039 0.7414 -0.0534 0.067 Uiso 0.438(6) 1 calc PR A 2
C94B C 0.2426(9) 0.7450(9) -0.0141(6) 0.092(2) Uiso 0.438(6) 1 d PD A 2
H94D H 0.2356 0.7113 -0.0537 0.138 Uiso 0.438(6) 1 calc PR A 2
H94E H 0.2413 0.7119 0.0210 0.138 Uiso 0.438(6) 1 calc PR A 2
H94F H 0.3085 0.7880 -0.0062 0.138 Uiso 0.438(6) 1 calc PR A 2
C95B C 0.1679(11) 0.8542(8) -0.0545(6) 0.092(2) Uiso 0.438(6) 1 d PD A 2
H95D H 0.2403 0.8876 -0.0431 0.138 Uiso 0.438(6) 1 calc PR A 2
H95E H 0.1226 0.8855 -0.0432 0.138 Uiso 0.438(6) 1 calc PR A 2
H95F H 0.1496 0.8370 -0.1001 0.138 Uiso 0.438(6) 1 calc PR A 2
C96 C -0.0270(4) 0.8051(3) -0.00500(19) 0.0441(11) Uani 1 1 d . A .
H96 H -0.0392 0.7797 -0.0496 0.053 Uiso 1 1 calc R . .
C97 C 0.0059(6) 0.8960(3) -0.0067(3) 0.097(3) Uani 1 1 d . . .
H97A H -0.0338 0.9092 -0.0448 0.146 Uiso 1 1 calc R A .
H97B H 0.0801 0.9147 -0.0073 0.146 Uiso 1 1 calc R . .
H97C H -0.0074 0.9227 0.0309 0.146 Uiso 1 1 calc R . .
C98 C -0.1317(4) 0.7788(4) 0.0167(2) 0.0633(16) Uani 1 1 d . . .
H98A H -0.1221 0.7998 0.0612 0.095 Uiso 1 1 calc R A .
H98B H -0.1572 0.7198 0.0119 0.095 Uiso 1 1 calc R . .
H98C H -0.1821 0.8002 -0.0094 0.095 Uiso 1 1 calc R . .
F1 F 0.8971(9) 0.1150(10) 0.4637(8) 0.106(2) Uiso 0.286(5) 1 d PD B 1
F2 F 0.1929(6) 0.5332(5) 0.9238(4) 0.106(2) Uiso 0.50 1 d PD . .
C100 C 0.8041(8) 0.1234(9) 0.4599(8) 0.0718(10) Uiso 0.286(5) 1 d PGD B 1
C101 C 0.7934(9) 0.1938(8) 0.4884(7) 0.0718(10) Uiso 0.286(5) 1 d PG B 1
H101 H 0.8524 0.2331 0.5131 0.086 Uiso 0.286(5) 1 calc PR B 1
C102 C 0.6964(11) 0.2069(7) 0.4806(7) 0.0718(10) Uiso 0.286(5) 1 d PG B 1
H102 H 0.6892 0.2550 0.5000 0.086 Uiso 0.286(5) 1 calc PR B 1
C103 C 0.6101(9) 0.1495(9) 0.4443(7) 0.0718(10) Uiso 0.286(5) 1 d PG B 1
H103 H 0.5439 0.1584 0.4390 0.086 Uiso 0.286(5) 1 calc PR B 1
C104 C 0.6208(9) 0.0790(8) 0.4159(7) 0.0718(10) Uiso 0.286(5) 1 d PG B 1
H104 H 0.5618 0.0398 0.3912 0.086 Uiso 0.286(5) 1 calc PR B 1
C105 C 0.7178(11) 0.0660(7) 0.4237(7) 0.0718(10) Uiso 0.286(5) 1 d PG B 1
H105 H 0.7251 0.0179 0.4043 0.086 Uiso 0.286(5) 1 calc PR B 1
F3 F 0.8654(12) 0.1495(11) 0.4433(9) 0.106(2) Uiso 0.214(5) 1 d PD B 2
C112 C 0.7764(10) 0.1360(8) 0.4514(7) 0.0718(10) Uiso 0.214(5) 1 d PGD B 2
C113 C 0.7535(12) 0.1964(8) 0.4864(8) 0.0718(10) Uiso 0.214(5) 1 d PGD B 2
H113 H 0.8057 0.2457 0.5020 0.086 Uiso 0.214(5) 1 calc PR B 2
C114 C 0.6543(13) 0.1845(10) 0.4983(9) 0.0718(10) Uiso 0.214(5) 1 d PGD B 2
H114 H 0.6386 0.2258 0.5222 0.086 Uiso 0.214(5) 1 calc PR B 2
C115 C 0.5779(10) 0.1123(12) 0.4754(9) 0.0718(10) Uiso 0.214(5) 1 d PGD B 2
H115 H 0.5101 0.1042 0.4836 0.086 Uiso 0.214(5) 1 calc PR B 2
C116 C 0.6008(11) 0.0520(9) 0.4405(9) 0.0718(10) Uiso 0.214(5) 1 d PGD B 2
H116 H 0.5486 0.0026 0.4248 0.086 Uiso 0.214(5) 1 calc PR B 2
C117 C 0.7000(12) 0.0638(8) 0.4285(8) 0.0718(10) Uiso 0.214(5) 1 d PGD B 2
H117 H 0.7157 0.0225 0.4047 0.086 Uiso 0.214(5) 1 calc PR B 2
C106 C 0.2934(4) 0.5729(5) 0.9328(4) 0.0718(10) Uiso 0.50 1 d PGD . .
C107 C 0.3400(5) 0.5973(5) 0.8822(3) 0.0718(10) Uiso 0.50 1 d PG . .
H107 H 0.3021 0.5806 0.8400 0.086 Uiso 0.50 1 calc PR . .
C108 C 0.4419(6) 0.6463(5) 0.8935(3) 0.0718(10) Uiso 0.50 1 d PG . .
H108 H 0.4737 0.6630 0.8589 0.086 Uiso 0.50 1 calc PR . .
C109 C 0.4973(4) 0.6709(4) 0.9552(4) 0.0718(10) Uiso 0.50 1 d PG . .
H109 H 0.5669 0.7043 0.9629 0.086 Uiso 0.50 1 calc PR . .
C110 C 0.4507(6) 0.6464(5) 1.0058(3) 0.0718(10) Uiso 0.50 1 d PG . .
H110 H 0.4886 0.6632 1.0480 0.086 Uiso 0.50 1 calc PR . .
C111 C 0.3488(6) 0.5975(5) 0.9946(3) 0.0718(10) Uiso 0.50 1 d PG . .
H111 H 0.3170 0.5808 1.0291 0.086 Uiso 0.50 1 calc PR . .

loop_
_atom_site_aniso_label
_atom_site_aniso_U_11
_atom_site_aniso_U_22
_atom_site_aniso_U_33
_atom_site_aniso_U_23
_atom_site_aniso_U_13
_atom_site_aniso_U_12
Os1 0.02189(7) 0.02350(7) 0.01927(7) 0.00595(5) 0.00497(5) 0.00968(5)
Os2 0.02066(7) 0.01870(7) 0.01886(7) 0.00523(5) 0.00275(5) 0.00596(5)
P1 0.0243(4) 0.0303(5) 0.0210(4) 0.0045(3) 0.0042(3) 0.0094(4)
P2 0.0330(5) 0.0282(5) 0.0219(4) 0.0008(4) 0.0009(4) 0.0123(4)
N1 0.0279(15) 0.0323(16) 0.0219(14) 0.0062(12) 0.0063(12) 0.0123(13)
N2 0.0268(15) 0.0368(17) 0.0251(15) 0.0084(13) 0.0070(12) 0.0133(13)
N3 0.0287(15) 0.0252(15) 0.0227(14) 0.0091(11) 0.0078(12) 0.0101(12)
N4 0.0330(16) 0.0315(16) 0.0277(15) 0.0115(13) 0.0104(12) 0.0139(13)
N5 0.0269(15) 0.0313(16) 0.0243(15) 0.0070(12) 0.0072(12) 0.0093(12)
N6 0.0301(16) 0.0309(16) 0.0263(15) 0.0089(12) 0.0130(12) 0.0104(13)
N7 0.0258(15) 0.0286(15) 0.0211(14) 0.0044(12) 0.0011(11) 0.0080(12)
N8 0.0252(15) 0.0341(16) 0.0195(14) 0.0058(12) 0.0024(11) 0.0104(12)
N9 0.0244(14) 0.0251(15) 0.0246(15) 0.0086(12) 0.0019(11) 0.0080(12)
N10 0.0255(15) 0.0295(15) 0.0247(15) 0.0125(12) 0.0048(11) 0.0097(12)
N11 0.0261(15) 0.0265(15) 0.0262(15) 0.0101(12) 0.0058(11) 0.0119(12)
N12 0.0251(15) 0.0256(15) 0.0260(15) 0.0077(12) 0.0004(11) 0.0085(12)
O1 0.0248(12) 0.0307(13) 0.0318(13) 0.0076(11) 0.0051(10) 0.0109(10)
O2 0.0277(13) 0.0288(13) 0.0338(14) 0.0084(11) 0.0082(10) 0.0102(10)
B1 0.037(2) 0.035(2) 0.027(2) 0.0107(17) 0.0124(17) 0.0165(18)
B2 0.027(2) 0.029(2) 0.0239(19) 0.0104(16) 0.0001(15) 0.0072(16)
C1 0.0221(16) 0.0275(17) 0.0229(16) 0.0055(13) 0.0022(13) 0.0063(13)
C2 0.0250(17) 0.0288(18) 0.0296(18) 0.0060(14) 0.0036(14) 0.0089(14)
C3 0.0201(16) 0.0266(18) 0.0339(19) 0.0046(15) 0.0009(14) 0.0068(14)
C4 0.0203(16) 0.0280(18) 0.037(2) 0.0038(15) 0.0010(14) 0.0076(14)
C5 0.037(2) 0.045(2) 0.046(2) 0.0103(19) 0.0129(18) 0.0156(19)
C6 0.048(3) 0.071(3) 0.043(3) 0.006(2) 0.019(2) 0.018(2)
C7 0.041(3) 0.065(3) 0.047(3) -0.017(2) 0.005(2) 0.017(2)
C8 0.031(2) 0.042(2) 0.055(3) -0.011(2) -0.0068(19) 0.0145(18)
C9 0.0283(19) 0.033(2) 0.040(2) 0.0014(16) -0.0020(16) 0.0099(16)
C10 0.0301(19) 0.0235(17) 0.036(2) 0.0069(15) 0.0050(15) 0.0094(14)
C11 0.0267(19) 0.037(2) 0.042(2) 0.0126(17) 0.0054(16) 0.0084(16)
C12 0.034(2) 0.046(2) 0.046(2) 0.016(2) 0.0126(18) 0.0103(18)
C13 0.051(3) 0.049(3) 0.037(2) 0.0182(19) 0.0083(19) 0.015(2)
C14 0.041(2) 0.050(3) 0.041(2) 0.017(2) 0.0027(18) 0.019(2)
C15 0.0290(19) 0.034(2) 0.038(2) 0.0056(16) 0.0027(16) 0.0127(16)
C16 0.0232(16) 0.0276(17) 0.0175(15) 0.0067(13) 0.0025(12) 0.0089(13)
C17 0.0258(17) 0.0294(18) 0.0257(17) 0.0080(14) 0.0043(14) 0.0099(14)
C18 0.0275(18) 0.0305(18) 0.0229(17) 0.0057(14) 0.0040(14) 0.0092(14)
C19 0.0316(19) 0.0293(18) 0.0213(17) 0.0037(14) 0.0019(14) 0.0106(15)
C20 0.0332(19) 0.0305(19) 0.0216(17) 0.0026(14) 0.0002(14) 0.0104(15)
C21 0.041(2) 0.032(2) 0.0269(19) 0.0032(15) 0.0005(16) 0.0053(17)
C22 0.050(3) 0.030(2) 0.044(2) 0.0007(17) -0.0017(19) 0.0149(19)
C23 0.039(2) 0.037(2) 0.061(3) -0.005(2) -0.004(2) 0.0175(19)
C24 0.031(2) 0.032(2) 0.049(2) 0.0009(18) 0.0004(17) 0.0109(16)
C25 0.0310(19) 0.0240(18) 0.035(2) 0.0005(15) -0.0059(15) 0.0084(15)
C26 0.038(2) 0.030(2) 0.040(2) 0.0088(17) -0.0053(17) 0.0028(17)
C27 0.058(3) 0.029(2) 0.053(3) 0.0150(19) -0.023(2) 0.006(2)
C28 0.039(3) 0.032(2) 0.080(4) 0.003(2) -0.025(2) 0.0110(19)
C29 0.039(2) 0.054(3) 0.070(3) -0.007(2) -0.011(2) 0.023(2)
C30 0.036(2) 0.060(3) 0.045(2) -0.004(2) -0.0002(19) 0.022(2)
C31 0.0308(19) 0.0310(19) 0.0312(19) -0.0001(15) 0.0052(15) 0.0106(15)
C32 0.038(2) 0.049(2) 0.0255(19) -0.0039(17) 0.0041(16) 0.0144(19)
C33 0.033(2) 0.054(3) 0.0197(17) 0.0050(16) 0.0059(14) 0.0203(18)
C34 0.0251(17) 0.0284(18) 0.0281(18) 0.0027(14) 0.0073(14) 0.0089(14)
C35 0.0310(19) 0.0294(19) 0.038(2) 0.0076(16) 0.0080(16) 0.0149(15)
C36 0.038(2) 0.032(2) 0.0330(19) 0.0142(16) 0.0092(16) 0.0181(16)
C37 0.0286(19) 0.046(2) 0.031(2) 0.0039(17) 0.0071(15) 0.0105(17)
C38 0.0256(19) 0.054(3) 0.039(2) 0.0015(19) 0.0127(16) 0.0027(18)
C39 0.037(2) 0.040(2) 0.038(2) 0.0056(17) 0.0197(17) 0.0084(17)
C40 0.041(2) 0.032(2) 0.0310(19) 0.0020(15) 0.0077(16) 0.0159(17)
C41 0.064(3) 0.042(2) 0.035(2) -0.0029(18) 0.009(2) 0.018(2)
C42 0.064(3) 0.028(2) 0.048(3) 0.0022(18) 0.019(2) 0.008(2)
C43 0.035(2) 0.043(2) 0.0216(18) 0.0073(15) 0.0085(15) 0.0079(17)
C44 0.052(3) 0.045(2) 0.028(2) 0.0111(18) 0.0129(18) 0.001(2)
C45 0.029(2) 0.067(3) 0.034(2) 0.004(2) 0.0133(16) 0.011(2)
C46 0.0298(19) 0.043(2) 0.0277(19) 0.0049(16) -0.0020(15) 0.0131(17)
C47 0.045(2) 0.058(3) 0.031(2) 0.0018(19) -0.0026(18) 0.022(2)
C48 0.043(2) 0.051(3) 0.039(2) 0.0019(19) -0.0046(18) 0.026(2)
C51 0.0264(17) 0.0237(17) 0.0239(17) 0.0057(13) 0.0040(13) 0.0111(14)
C52 0.0261(18) 0.0291(19) 0.0303(19) 0.0049(15) 0.0069(14) 0.0101(15)
C53 0.0253(17) 0.0275(18) 0.0339(19) 0.0113(15) 0.0126(14) 0.0118(14)
C54 0.0253(18) 0.0281(18) 0.040(2) 0.0061(15) 0.0089(15) 0.0103(14)
C55 0.0287(19) 0.030(2) 0.045(2) 0.0079(17) 0.0082(16) 0.0110(15)
C56 0.035(2) 0.037(2) 0.047(2) 0.0038(18) 0.0001(18) 0.0159(18)
C57 0.031(2) 0.042(2) 0.053(3) -0.008(2) -0.0050(18) 0.0112(18)
C58 0.035(2) 0.033(2) 0.058(3) 0.001(2) 0.010(2) -0.0010(17)
C59 0.037(2) 0.032(2) 0.046(2) 0.0061(18) 0.0111(18) 0.0037(17)
C60 0.0329(19) 0.0227(17) 0.035(2) 0.0069(15) 0.0136(15) 0.0091(15)
C61 0.038(2) 0.030(2) 0.045(2) 0.0127(17) 0.0168(18) 0.0141(17)
C62 0.060(3) 0.039(2) 0.045(2) 0.0163(19) 0.028(2) 0.017(2)
C63 0.073(3) 0.047(3) 0.031(2) 0.0138(19) 0.016(2) 0.027(2)
C64 0.055(3) 0.047(3) 0.039(2) 0.0101(19) 0.010(2) 0.027(2)
C65 0.037(2) 0.037(2) 0.037(2) 0.0083(17) 0.0128(17) 0.0159(17)
C66 0.0241(16) 0.0246(17) 0.0168(15) 0.0058(12) 0.0034(12) 0.0091(13)
C67 0.0273(17) 0.0260(17) 0.0223(16) 0.0075(13) 0.0030(13) 0.0105(14)
C68 0.0259(17) 0.0282(18) 0.0225(16) 0.0040(13) -0.0005(13) 0.0107(14)
C69 0.0350(19) 0.0268(18) 0.0199(16) 0.0041(13) -0.0015(14) 0.0088(15)
C70 0.045(2) 0.029(2) 0.031(2) 0.0012(15) 0.0103(17) 0.0056(17)
C71 0.055(3) 0.034(2) 0.036(2) -0.0016(17) 0.0138(19) -0.0053(19)
C72 0.066(3) 0.029(2) 0.031(2) 0.0034(16) 0.003(2) 0.002(2)
C73 0.064(3) 0.026(2) 0.029(2) -0.0034(16) -0.0158(19) 0.0141(19)
C74 0.042(2) 0.0277(19) 0.0296(19) -0.0006(15) -0.0055(16) 0.0122(16)
C75 0.0266(18) 0.0260(18) 0.0324(19) -0.0016(14) 0.0052(14) 0.0087(14)
C76 0.036(2) 0.048(3) 0.043(2) -0.0009(19) 0.0026(18) 0.0173(19)
C77 0.030(2) 0.064(3) 0.066(3) -0.005(2) 0.012(2) 0.019(2)
C78 0.039(2) 0.061(3) 0.060(3) -0.015(2) 0.023(2) 0.005(2)
C79 0.048(3) 0.056(3) 0.036(2) -0.007(2) 0.0151(19) 0.005(2)
C80 0.031(2) 0.046(2) 0.032(2) -0.0033(17) 0.0063(16) 0.0066(17)
C81 0.0256(18) 0.0280(19) 0.0333(19) -0.0003(15) 0.0020(14) 0.0052(14)
C82 0.0277(19) 0.043(2) 0.0283(19) -0.0091(16) -0.0037(15) 0.0109(16)
C83 0.0255(18) 0.048(2) 0.0225(17) 0.0002(16) 0.0008(14) 0.0157(16)
C84 0.0201(17) 0.0299(19) 0.043(2) 0.0150(16) 0.0035(15) 0.0059(14)
C85 0.0258(19) 0.036(2) 0.051(2) 0.0192(18) 0.0083(17) 0.0055(16)
C86 0.032(2) 0.034(2) 0.038(2) 0.0199(17) 0.0104(16) 0.0089(16)
C87 0.038(2) 0.037(2) 0.038(2) 0.0128(17) 0.0158(17) 0.0168(17)
C88 0.029(2) 0.036(2) 0.056(3) 0.0107(19) 0.0097(18) 0.0167(17)
C89 0.0247(18) 0.0273(18) 0.037(2) 0.0061(15) -0.0044(15) 0.0105(14)
C90 0.055(3) 0.026(2) 0.050(3) -0.0025(18) -0.020(2) 0.0107(19)
C91 0.071(3) 0.027(2) 0.060(3) -0.001(2) -0.016(2) 0.018(2)
C92 0.134(6) 0.045(3) 0.081(4) -0.025(3) -0.062(4) 0.031(4)
C96 0.061(3) 0.037(2) 0.029(2) 0.0008(17) -0.0149(19) 0.021(2)
C97 0.167(7) 0.041(3) 0.053(3) 0.011(2) -0.053(4) 0.025(4)
C98 0.058(3) 0.091(4) 0.045(3) -0.012(3) -0.017(2) 0.051(3)

loop_
_atom_type_symbol
_atom_type_description
_atom_type_scat_dispersion_real
_atom_type_scat_dispersion_imag
_atom_type_scat_source
C C 0.0033 0.0016 'International Tables Vol C Tables 4.2.6.8 and 6.1.1.4'
H H 0.0000 0.0000 'International Tables Vol C Tables 4.2.6.8 and 6.1.1.4'
B B 0.0013 0.0007 'International Tables Vol C Tables 4.2.6.8 and 6.1.1.4'
O O 0.0106 0.0060 'International Tables Vol C Tables 4.2.6.8 and 6.1.1.4'
P P 0.1023 0.0942 'International Tables Vol C Tables 4.2.6.8 and 6.1.1.4'
Os Os -1.2165 7.6030 'International Tables Vol C Tables 4.2.6.8 and 6.1.1.4'
N N 0.0061 0.0033 'International Tables Vol C Tables 4.2.6.8 and 6.1.1.4'
F F 0.0171 0.0103 'International Tables Vol C Tables 4.2.6.8 and 6.1.1.4'

loop_
_geom_angle_atom_site_label_1
_geom_angle_atom_site_label_2
_geom_angle_atom_site_label_3
_geom_angle
C1 Os1 C16 91.90(14)
C1 Os1 N1 88.98(13)
C16 Os1 N1 88.09(12)
C1 Os1 N3 172.16(12)
C16 Os1 N3 86.57(12)
N1 Os1 N3 83.29(11)
C1 Os1 N5 95.15(13)
C16 Os1 N5 168.87(11)
N1 Os1 N5 83.44(11)
N3 Os1 N5 85.28(11)
C1 Os1 P1 94.54(10)
C16 Os1 P1 95.44(9)
N1 Os1 P1 174.92(8)
N3 Os1 P1 93.26(8)
N5 Os1 P1 92.59(8)
C51 Os2 C66 92.82(13)
C51 Os2 N7 88.66(13)
C66 Os2 N7 88.16(11)
C51 Os2 N9 172.43(12)
C66 Os2 N9 87.31(12)
N7 Os2 N9 83.78(11)
C51 Os2 N11 94.26(12)
C66 Os2 N11 167.38(11)
N7 Os2 N11 81.57(11)
N9 Os2 N11 84.31(10)
C51 Os2 P2 92.72(10)
C66 Os2 P2 93.22(9)
N7 Os2 P2 178.00(8)
N9 Os2 P2 94.83(8)
N11 Os2 P2 96.87(8)
C43 P1 C40 101.68(18)
C43 P1 C46 103.00(18)
C40 P1 C46 100.71(18)
C43 P1 Os1 119.00(13)
C40 P1 Os1 111.15(12)
C46 P1 Os1 118.57(13)
C93B P2 C96 94.0(3)
C93B P2 C93A 19.1(3)
C96 P2 C93A 109.0(3)
C93B P2 C90 110.4(4)
C96 P2 C90 100.7(2)
C93A P2 C90 95.3(3)
C93B P2 Os2 117.2(4)
C96 P2 Os2 119.25(14)
C93A P2 Os2 116.1(2)
C90 P2 Os2 112.86(14)
C31 N1 N2 106.6(3)
C31 N1 Os1 133.2(3)
N2 N1 Os1 120.2(2)
C33 N2 N1 109.2(3)
C33 N2 B1 130.2(3)
N1 N2 B1 120.6(3)
C34 N3 N4 106.2(3)
C34 N3 Os1 135.1(2)
N4 N3 Os1 118.7(2)
C36 N4 N3 109.2(3)
C36 N4 B1 129.6(3)
N3 N4 B1 121.0(3)
C37 N5 N6 105.7(3)
C37 N5 Os1 135.7(3)
N6 N5 Os1 118.6(2)
C39 N6 N5 109.9(3)
C39 N6 B1 129.3(3)
N5 N6 B1 120.7(3)
C81 N7 N8 107.0(3)
C81 N7 Os2 132.3(2)
N8 N7 Os2 120.7(2)
C83 N8 N7 109.4(3)
C83 N8 B2 129.8(3)
N7 N8 B2 120.4(3)
C84 N9 N10 106.3(3)
C84 N9 Os2 134.1(2)
N10 N9 Os2 119.6(2)
C86 N10 N9 109.2(3)
C86 N10 B2 129.6(3)
N9 N10 B2 121.1(3)
C87 N11 N12 105.8(3)
C87 N11 Os2 133.8(2)
N12 N11 Os2 119.4(2)
C89 N12 N11 110.3(3)
C89 N12 B2 129.0(3)
N11 N12 B2 120.1(3)
N4 B1 N6 109.3(3)
N4 B1 N2 107.4(3)
N6 B1 N2 108.3(3)
N4 B1 H1 113(2)
N6 B1 H1 113(2)
N2 B1 H1 105(2)
N10 B2 N12 109.5(3)
N10 B2 N8 108.0(3)
N12 B2 N8 107.2(3)
N10 B2 H51 111(2)
N12 B2 H51 109(2)
N8 B2 H51 112(2)
C2 C1 Os1 172.0(3)
C1 C2 C3 171.1(4)
C2 C3 C4 121.6(3)
C2 C3 C10 118.7(3)
C4 C3 C10 119.7(3)
C9 C4 C5 117.9(4)
C9 C4 C3 122.8(3)
C5 C4 C3 119.3(3)
C6 C5 C4 121.5(4)
C6 C5 H5 119.2
C4 C5 H5 119.2
C5 C6 C7 120.1(5)
C5 C6 H6 119.9
C7 C6 H6 119.9
C8 C7 C6 119.3(4)
C8 C7 H7 120.4
C6 C7 H7 120.4
C7 C8 C9 120.1(4)
C7 C8 H8 119.9
C9 C8 H8 119.9
C4 C9 C8 121.1(4)
C4 C9 H9 119.5
C8 C9 H9 119.5
C11 C10 C15 118.1(4)
C11 C10 C3 120.0(3)
C15 C10 C3 121.8(3)
C12 C11 C10 121.6(4)
C12 C11 H11 119.2
C10 C11 H11 119.2
C11 C12 C13 119.0(4)
C11 C12 H12 120.5
C13 C12 H12 120.5
C14 C13 C12 120.3(4)
C14 C13 H13 119.9
C12 C13 H13 119.9
C13 C14 C15 120.4(4)
C13 C14 H14 119.8
C15 C14 H14 119.8
C14 C15 C10 120.6(4)
C14 C15 H15 119.7
C10 C15 H15 119.7
O1 C16 C17 116.6(3)
O1 C16 Os1 126.2(3)
C17 C16 Os1 116.9(2)
C18 C17 C16 127.8(3)
C18 C17 H17 119(2)
C16 C17 H17 113(2)
C17 C18 C25 124.9(3)
C17 C18 C19 119.0(3)
C25 C18 C19 116.1(3)
C20 C19 C24 117.7(3)
C20 C19 C18 121.5(3)
C24 C19 C18 120.8(3)
C21 C20 C19 120.9(4)
C21 C20 H20 119.6
C19 C20 H20 119.6
C22 C21 C20 120.4(4)
C22 C21 H21 119.8
C20 C21 H21 119.8
C21 C22 C23 119.7(4)
C21 C22 H22 120.2
C23 C22 H22 120.2
C22 C23 C24 120.4(4)
C22 C23 H23 119.8
C24 C23 H23 119.8
C23 C24 C19 121.0(4)
C23 C24 H24 119.5
C19 C24 H24 119.5
C26 C25 C30 118.2(4)
C26 C25 C18 121.1(4)
C30 C25 C18 120.5(4)
C25 C26 C27 120.5(4)
C25 C26 H26 119.8
C27 C26 H26 119.8
C28 C27 C26 120.3(4)
C28 C27 H27 119.9
C26 C27 H27 119.9
C27 C28 C29 120.3(4)
C27 C28 H28 119.8
C29 C28 H28 119.8
C28 C29 C30 119.9(5)
C28 C29 H29 120.1
C30 C29 H29 120.1
C29 C30 C25 120.8(5)
C29 C30 H30 119.6
C25 C30 H30 119.6
N1 C31 C32 110.6(4)
N1 C31 H31 124.7
C32 C31 H31 124.7
C33 C32 C31 104.4(3)
C33 C32 H32 127.8
C31 C32 H32 127.8
N2 C33 C32 109.2(3)
N2 C33 H33 125.4
C32 C33 H33 125.4
N3 C34 C35 111.0(3)
N3 C34 H34 124.5
C35 C34 H34 124.5
C36 C35 C34 104.7(3)
C36 C35 H35 127.6
C34 C35 H35 127.6
N4 C36 C35 108.8(3)
N4 C36 H36 125.6
C35 C36 H36 125.6
N5 C37 C38 111.2(4)
N5 C37 H37 124.4
C38 C37 H37 124.4
C37 C38 C39 105.1(4)
C37 C38 H38 127.5
C39 C38 H38 127.5
N6 C39 C38 108.1(4)
N6 C39 H39 125.9
C38 C39 H39 125.9
C42 C40 C41 108.5(3)
C42 C40 P1 114.0(3)
C41 C40 P1 116.7(3)
C42 C40 H40 105.6
C41 C40 H40 105.6
P1 C40 H40 105.6
C40 C41 H41A 109.5
C40 C41 H41B 109.5
H41A C41 H41B 109.5
C40 C41 H41C 109.5
H41A C41 H41C 109.5
H41B C41 H41C 109.5
C40 C42 H42A 109.5
C40 C42 H42B 109.5
H42A C42 H42B 109.5
C40 C42 H42C 109.5
H42A C42 H42C 109.5
H42B C42 H42C 109.5
C45 C43 C44 112.2(4)
C45 C43 P1 114.1(3)
C44 C43 P1 111.0(3)
C45 C43 H43 106.3
C44 C43 H43 106.3
P1 C43 H43 106.3
C43 C44 H44A 109.5
C43 C44 H44B 109.5
H44A C44 H44B 109.5
C43 C44 H44C 109.5
H44A C44 H44C 109.5
H44B C44 H44C 109.5
C43 C45 H45A 109.5
C43 C45 H45B 109.5
H45A C45 H45B 109.5
C43 C45 H45C 109.5
H45A C45 H45C 109.5
H45B C45 H45C 109.5
C48 C46 C47 106.3(3)
C48 C46 P1 115.4(3)
C47 C46 P1 115.9(3)
C48 C46 H46 106.2
C47 C46 H46 106.2
P1 C46 H46 106.2
C46 C47 H47A 109.5
C46 C47 H47B 109.5
H47A C47 H47B 109.5
C46 C47 H47C 109.5
H47A C47 H47C 109.5
H47B C47 H47C 109.5
C46 C48 H48A 109.5
C46 C48 H48B 109.5
H48A C48 H48B 109.5
C46 C48 H48C 109.5
H48A C48 H48C 109.5
H48B C48 H48C 109.5
C52 C51 Os2 173.7(3)
C51 C52 C53 174.6(4)
C52 C53 C60 120.8(3)
C52 C53 C54 119.9(3)
C60 C53 C54 119.2(3)
C59 C54 C55 118.6(4)
C59 C54 C53 122.2(3)
C55 C54 C53 119.1(3)
C56 C55 C54 120.5(4)
C56 C55 H55 119.8
C54 C55 H55 119.8
C57 C56 C55 120.0(4)
C57 C56 H56 120.0
C55 C56 H56 120.0
C58 C57 C56 120.0(4)
C58 C57 H57 120.0
C56 C57 H57 120.0
C57 C58 C59 120.5(4)
C57 C58 H58 119.8
C59 C58 H58 119.8
C58 C59 C54 120.3(4)
C58 C59 H59 119.8
C54 C59 H59 119.8
C61 C60 C65 117.9(3)
C61 C60 C53 121.9(3)
C65 C60 C53 120.1(3)
C62 C61 C60 120.6(4)
C62 C61 H61 119.7
C60 C61 H61 119.7
C63 C62 C61 120.3(4)
C63 C62 H62 119.8
C61 C62 H62 119.8
C62 C63 C64 120.1(4)
C62 C63 H63 120.0
C64 C63 H63 120.0
C63 C64 C65 120.2(4)
C63 C64 H64 119.9
C65 C64 H64 119.9
C64 C65 C60 120.9(4)
C64 C65 H65 119.5
C60 C65 H65 119.5
O2 C66 C67 118.0(3)
O2 C66 Os2 125.6(2)
C67 C66 Os2 116.1(2)
C68 C67 C66 127.6(3)
C68 C67 H67 119(2)
C66 C67 H67 113(2)
C67 C68 C69 119.2(3)
C67 C68 C75 124.6(3)
C69 C68 C75 116.2(3)
C70 C69 C74 117.0(4)
C70 C69 C68 121.6(3)
C74 C69 C68 121.3(3)
C71 C70 C69 122.2(4)
C71 C70 H70 118.9
C69 C70 H70 118.9
C70 C71 C72 120.1(4)
C70 C71 H71 120.0
C72 C71 H71 120.0
C71 C72 C73 118.9(4)
C71 C72 H72 120.6
C73 C72 H72 120.6
C72 C73 C74 121.1(4)
C72 C73 H73 119.5
C74 C73 H73 119.5
C73 C74 C69 120.6(4)
C73 C74 H74 119.7
C69 C74 H74 119.7
C80 C75 C76 118.4(4)
C80 C75 C68 121.9(3)
C76 C75 C68 119.5(3)
C77 C76 C75 120.9(4)
C77 C76 H76 119.5
C75 C76 H76 119.5
C78 C77 C76 120.4(4)
C78 C77 H77 119.8
C76 C77 H77 119.8
C77 C78 C79 120.3(4)
C77 C78 H78 119.8
C79 C78 H78 119.8
C80 C79 C78 119.0(4)
C80 C79 H79 120.5
C78 C79 H79 120.5
C75 C80 C79 120.9(4)
C75 C80 H80 119.6
C79 C80 H80 119.6
N7 C81 C82 110.2(3)
N7 C81 H81 124.9
C82 C81 H81 124.9
C83 C82 C81 104.8(3)
C83 C82 H82 127.6
C81 C82 H82 127.6
N8 C83 C82 108.5(3)
N8 C83 H83 125.7
C82 C83 H83 125.7
N9 C84 C85 110.9(3)
N9 C84 H84 124.5
C85 C84 H84 124.5
C84 C85 C86 104.3(3)
C84 C85 H85 127.8
C86 C85 H85 127.8
N10 C86 C85 109.2(3)
N10 C86 H86 125.4
C85 C86 H86 125.4
N11 C87 C88 110.6(3)
N11 C87 H87 124.7
C88 C87 H87 124.7
C89 C88 C87 105.0(3)
C89 C88 H88 127.5
C87 C88 H88 127.5
N12 C89 C88 108.3(3)
N12 C89 H89 125.9
C88 C89 H89 125.9
C92 C90 C91 109.1(4)
C92 C90 P2 117.4(4)
C91 C90 P2 113.8(3)
C92 C90 H90 105.1
C91 C90 H90 105.1
P2 C90 H90 105.1
C90 C91 H91A 109.5
C90 C91 H91B 109.5
H91A C91 H91B 109.5
C90 C91 H91C 109.5
H91A C91 H91C 109.5
H91B C91 H91C 109.5
C90 C92 H92A 109.5
C90 C92 H92B 109.5
H92A C92 H92B 109.5
C90 C92 H92C 109.5
H92A C92 H92C 109.5
H92B C92 H92C 109.5
C94A C93A C95A 108.2(4)
C94A C93A P2 114.5(4)
C95A C93A P2 114.4(4)
C94A C93A H93A 106.4
C95A C93A H93A 106.4
P2 C93A H93A 106.4
C95B C93B C94B 114.5(4)
C95B C93B P2 119.9(4)
C94B C93B P2 119.4(4)
C95B C93B H93B 98.4
C94B C93B H93B 98.4
P2 C93B H93B 98.4
C93B C94B H94D 109.5
C93B C94B H94E 109.5
H94D C94B H94E 109.5
C93B C94B H94F 109.5
H94D C94B H94F 109.5
H94E C94B H94F 109.5
C93B C95B H95D 109.5
C93B C95B H95E 109.5
H95D C95B H95E 109.5
C93B C95B H95F 109.5
H95D C95B H95F 109.5
H95E C95B H95F 109.5
C97 C96 C98 109.9(5)
C97 C96 P2 112.3(4)
C98 C96 P2 113.7(3)
C97 C96 H96 106.9
C98 C96 H96 106.9
P2 C96 H96 106.9
C96 C97 H97A 109.5
C96 C97 H97B 109.5
H97A C97 H97B 109.5
C96 C97 H97C 109.5
H97A C97 H97C 109.5
H97B C97 H97C 109.5
C96 C98 H98A 109.5
C96 C98 H98B 109.5
H98A C98 H98B 109.5
C96 C98 H98C 109.5
H98A C98 H98C 109.5
H98B C98 H98C 109.5
F1 C100 C101 119.0(12)
F1 C100 C105 120.8(12)
C101 C100 C105 120.0
C102 C101 C100 120.0
C102 C101 H101 120.0
C100 C101 H101 120.0
C101 C102 C103 120.0
C101 C102 H102 120.0
C103 C102 H102 120.0
C104 C103 C102 120.0
C104 C103 H103 120.0
C102 C103 H103 120.0
C103 C104 C105 120.0
C103 C104 H104 120.0
C105 C104 H104 120.0
C104 C105 C100 120.0
C104 C105 H105 120.0
C100 C105 H105 120.0
F3 C112 C113 117.0(6)
F3 C112 C117 123.0(6)
C113 C112 C117 120.0
C112 C113 C114 120.0
C112 C113 H113 120.0
C114 C113 H113 120.0
C115 C114 C113 120.0
C115 C114 H114 120.0
C113 C114 H114 120.0
C114 C115 C116 120.0
C114 C115 H115 120.0
C116 C115 H115 120.0
C117 C116 C115 120.0
C117 C116 H116 120.0
C115 C116 H116 120.0
C116 C117 C112 120.0
C116 C117 H117 120.0
C112 C117 H117 120.0
F2 C106 C107 121.3(7)
F2 C106 C111 118.3(7)
C107 C106 C111 120.0
C106 C107 C108 120.0
C106 C107 H107 120.0
C108 C107 H107 120.0
C107 C108 C109 120.0
C107 C108 H108 120.0
C109 C108 H108 120.0
C110 C109 C108 120.0
C110 C109 H109 120.0
C108 C109 H109 120.0
C109 C110 C111 120.0
C109 C110 H110 120.0
C111 C110 H110 120.0
C110 C111 C106 120.0
C110 C111 H111 120.0
C106 C111 H111 120.0

loop_
_geom_bond_atom_site_label_1
_geom_bond_atom_site_label_2
_geom_bond_distance
Os1 C1 1.879(3)
Os1 C16 2.079(3)
Os1 N1 2.138(3)
Os1 N3 2.190(3)
Os1 N5 2.202(3)
Os1 P1 2.3764(9)
Os2 C51 1.882(3)
Os2 C66 2.074(3)
Os2 N7 2.146(3)
Os2 N9 2.176(3)
Os2 N11 2.224(3)
Os2 P2 2.3643(9)
P1 C43 1.853(4)
P1 C40 1.883(4)
P1 C46 1.886(4)
P2 C93B 1.829(4)
P2 C96 1.850(4)
P2 C93A 1.862(4)
P2 C90 1.867(4)
N1 C31 1.332(5)
N1 N2 1.367(4)
N2 C33 1.337(5)
N2 B1 1.540(5)
N3 C34 1.329(4)
N3 N4 1.367(4)
N4 C36 1.346(4)
N4 B1 1.536(5)
N5 C37 1.331(5)
N5 N6 1.373(4)
N6 C39 1.338(5)
N6 B1 1.538(5)
N7 C81 1.338(5)
N7 N8 1.358(4)
N8 C83 1.348(4)
N8 B2 1.555(5)
N9 C84 1.346(4)
N9 N10 1.367(4)
N10 C86 1.340(5)
N10 B2 1.528(5)
N11 C87 1.338(5)
N11 N12 1.367(4)
N12 C89 1.337(4)
N12 B2 1.530(5)
O1 C16 1.235(4)
O2 C66 1.228(4)
B1 H1 1.08(4)
B2 H51 1.11(4)
C1 C2 1.269(5)
C2 C3 1.345(5)
C3 C4 1.488(5)
C3 C10 1.489(5)
C4 C9 1.391(5)
C4 C5 1.400(6)
C5 C6 1.373(6)
C5 H5 0.9500
C6 C7 1.397(7)
C6 H6 0.9500
C7 C8 1.387(7)
C7 H7 0.9500
C8 C9 1.392(6)
C8 H8 0.9500
C9 H9 0.9500
C10 C11 1.397(5)
C10 C15 1.400(5)
C11 C12 1.385(6)
C11 H11 0.9500
C12 C13 1.395(6)
C12 H12 0.9500
C13 C14 1.378(6)
C13 H13 0.9500
C14 C15 1.384(6)
C14 H14 0.9500
C15 H15 0.9500
C16 C17 1.515(5)
C17 C18 1.344(5)
C17 H17 0.98(4)
C18 C25 1.496(5)
C18 C19 1.501(5)
C19 C20 1.397(5)
C19 C24 1.399(5)
C20 C21 1.392(5)
C20 H20 0.9500
C21 C22 1.373(6)
C21 H21 0.9500
C22 C23 1.383(6)
C22 H22 0.9500
C23 C24 1.383(6)
C23 H23 0.9500
C24 H24 0.9500
C25 C26 1.383(6)
C25 C30 1.392(6)
C26 C27 1.403(6)
C26 H26 0.9500
C27 C28 1.353(8)
C27 H27 0.9500
C28 C29 1.378(7)
C28 H28 0.9500
C29 C30 1.388(6)
C29 H29 0.9500
C30 H30 0.9500
C31 C32 1.391(5)
C31 H31 0.9500
C32 C33 1.377(6)
C32 H32 0.9500
C33 H33 0.9500
C34 C35 1.386(5)
C34 H34 0.9500
C35 C36 1.368(5)
C35 H35 0.9500
C36 H36 0.9500
C37 C38 1.379(6)
C37 H37 0.9500
C38 C39 1.379(6)
C38 H38 0.9500
C39 H39 0.9500
C40 C42 1.522(6)
C40 C41 1.544(5)
C40 H40 1.0000
C41 H41A 0.9800
C41 H41B 0.9800
C41 H41C 0.9800
C42 H42A 0.9800
C42 H42B 0.9800
C42 H42C 0.9800
C43 C45 1.517(6)
C43 C44 1.534(6)
C43 H43 1.0000
C44 H44A 0.9800
C44 H44B 0.9800
C44 H44C 0.9800
C45 H45A 0.9800
C45 H45B 0.9800
C45 H45C 0.9800
C46 C48 1.527(6)
C46 C47 1.539(5)
C46 H46 1.0000
C47 H47A 0.9800
C47 H47B 0.9800
C47 H47C 0.9800
C48 H48A 0.9800
C48 H48B 0.9800
C48 H48C 0.9800
C51 C52 1.262(5)
C52 C53 1.336(5)
C53 C60 1.485(5)
C53 C54 1.496(5)
C54 C59 1.395(5)
C54 C55 1.398(5)
C55 C56 1.393(6)
C55 H55 0.9500
C56 C57 1.381(6)
C56 H56 0.9500
C57 C58 1.377(6)
C57 H57 0.9500
C58 C59 1.391(6)
C58 H58 0.9500
C59 H59 0.9500
C60 C61 1.400(5)
C60 C65 1.406(5)
C61 C62 1.395(6)
C61 H61 0.9500
C62 C63 1.379(6)
C62 H62 0.9500
C63 C64 1.380(6)
C63 H63 0.9500
C64 C65 1.387(6)
C64 H64 0.9500
C65 H65 0.9500
C66 C67 1.512(5)
C67 C68 1.344(5)
C67 H67 1.03(4)
C68 C69 1.491(5)
C68 C75 1.491(5)
C69 C70 1.388(5)
C69 C74 1.409(5)
C70 C71 1.383(6)
C70 H70 0.9500
C71 C72 1.384(6)
C71 H71 0.9500
C72 C73 1.384(7)
C72 H72 0.9500
C73 C74 1.386(6)
C73 H73 0.9500
C74 H74 0.9500
C75 C80 1.380(5)
C75 C76 1.386(5)
C76 C77 1.379(6)
C76 H76 0.9500
C77 C78 1.351(7)
C77 H77 0.9500
C78 C79 1.394(7)
C78 H78 0.9500
C79 C80 1.391(6)
C79 H79 0.9500
C80 H80 0.9500
C81 C82 1.392(5)
C81 H81 0.9500
C82 C83 1.382(6)
C82 H82 0.9500
C83 H83 0.9500
C84 C85 1.380(5)
C84 H84 0.9500
C85 C86 1.386(5)
C85 H85 0.9500
C86 H86 0.9500
C87 C88 1.392(5)
C87 H87 0.9500
C88 C89 1.377(6)
C88 H88 0.9500
C89 H89 0.9500
C90 C92 1.530(6)
C90 C91 1.549(6)
C90 H90 1.0000
C91 H91A 0.9800
C91 H91B 0.9800
C91 H91C 0.9800
C92 H92A 0.9800
C92 H92B 0.9800
C92 H92C 0.9800
C93A C94A 1.533(5)
C93A C95A 1.542(5)
C93A H93A 1.0000
C94A H94A 0.9800
C94A H94B 0.9800
C94A H94C 0.9800
C95A H95A 0.9800
C95A H95B 0.9800
C95A H95C 0.9800
C93B C95B 1.497(5)
C93B C94B 1.500(5)
C93B H93B 1.0000
C94B H94D 0.9800
C94B H94E 0.9800
C94B H94F 0.9800
C95B H95D 0.9800
C95B H95E 0.9800
C95B H95F 0.9800
C96 C97 1.524(7)
C96 C98 1.544(7)
C96 H96 1.0000
C97 H97A 0.9800
C97 H97B 0.9800
C97 H97C 0.9800
C98 H98A 0.9800
C98 H98B 0.9800
C98 H98C 0.9800
F1 C100 1.309(9)
F2 C106 1.332(7)
C100 C101 1.3900
C100 C105 1.3900
C101 C102 1.3900
C101 H101 0.9500
C102 C103 1.3900
C102 H102 0.9500
C103 C104 1.3900
C103 H103 0.9500
C104 C105 1.3900
C104 H104 0.9500
C105 H105 0.9500
F3 C112 1.223(6)
C112 C113 1.3900
C112 C117 1.3900
C113 C114 1.3900
C113 H113 0.9500
C114 C115 1.3900
C114 H114 0.9500
C115 C116 1.3900
C115 H115 0.9500
C116 C117 1.3900
C116 H116 0.9500
C117 H117 0.9500
C106 C107 1.3900
C106 C111 1.3900
C107 C108 1.3900
C107 H107 0.9500
C108 C109 1.3900
C108 H108 0.9500
C109 C110 1.3900
C109 H109 0.9500
C110 C111 1.3900
C110 H110 0.9500
C111 H111 0.9500
